data_7119757
loop_
_publ_author_name
'Wang, Cai-Ling'
'Zhou, Li'
'Zhang, Lei'
'Xiang, Jun-Feng'
'Rambo, Brett M.'
'Sessler, Jonathan L.'
'Gong, Han-Yuan'

_publ_section_title
;
 Discrete 1&#x2009;:&#x2009;1 complexes and higher order assemblies formed
 from aminobenzene sulphonate anions and a tetraimidazolium
 &quot;molecular box&quot;.
;
_journal_issue 26
_journal_name_full 'Chemical communications (Cambridge, England)'
_journal_page_first 3669
_journal_page_last 3672
_journal_paper_doi 10.1039/c7cc01114h
_journal_volume 53
_journal_year 2017
_chemical_formula_sum 'C62 H58 N14 O20.5 S4'
_chemical_formula_weight 1463.46
_chemical_name_common
;
cyclo[2](2,6-di(1H-imidazol-1-yl)pyridine)[2](1,4-dimethylenebenzene)
_ 4 3-aminobenzenesulfonate anion_ 8.5 H2O
;
_chemical_name_systematic
; 
 ? 
;
_space_group_IT_number 2
_symmetry_cell_setting triclinic
_symmetry_space_group_name_Hall '-P 1'
_symmetry_space_group_name_H-M 'P -1'
_atom_sites_solution_hydrogens geom
_atom_sites_solution_primary direct
_atom_sites_solution_secondary difmap
_audit_creation_method SHELXL-97
_audit_update_record
;
2015-11-14 deposited with the CCDC.
2017-03-06 downloaded from the CCDC.
;
_cell_angle_alpha 92.382(7)
_cell_angle_beta 109.532(6)
_cell_angle_gamma 112.4141(6)
_cell_formula_units_Z 2
_cell_length_a 14.779(8)
_cell_length_b 15.437(8)
_cell_length_c 17.690(9)
_cell_measurement_reflns_used 12112
_cell_measurement_temperature 223(2)
_cell_measurement_theta_max 25.00
_cell_measurement_theta_min 1.25
_cell_volume 3449(3)
_computing_cell_refinement 'CrystalClear (Rigaku Inc., 2008)'
_computing_data_collection 'CrystalClear (Rigaku Inc., 2008)'
_computing_data_reduction 'CrystalClear (Rigaku Inc., 2008)'
_computing_structure_refinement 'SHELXL-97 (Sheldrick, 1997)'
_computing_structure_solution 'SHELXS-97 (Sheldrick, 1990)'
_diffrn_ambient_temperature 223(2)
_diffrn_detector_area_resol_mean 13.6612
_diffrn_measured_fraction_theta_full 0.997
_diffrn_measured_fraction_theta_max 0.997
_diffrn_measurement_device
;
Mercury2 (2x2 bin mode)
;
_diffrn_measurement_method dtprofit.ref
_diffrn_radiation_monochromator graphite
_diffrn_radiation_source 'fine-focus sealed tube'
_diffrn_radiation_type MoK\a
_diffrn_radiation_wavelength 0.71073
_diffrn_reflns_av_R_equivalents 0.0255
_diffrn_reflns_av_sigmaI/netI 0.0421
_diffrn_reflns_limit_h_max 17
_diffrn_reflns_limit_h_min -16
_diffrn_reflns_limit_k_max 18
_diffrn_reflns_limit_k_min -18
_diffrn_reflns_limit_l_max 21
_diffrn_reflns_limit_l_min -21
_diffrn_reflns_number 24038
_diffrn_reflns_theta_full 25.00
_diffrn_reflns_theta_max 25.00
_diffrn_reflns_theta_min 1.25
_diffrn_standards_decay_% 86.2
_diffrn_standards_interval_count 20715
_diffrn_standards_number 20715
_exptl_absorpt_coefficient_mu 0.222
_exptl_absorpt_correction_T_max 1.0000
_exptl_absorpt_correction_T_min 0.6938
_exptl_absorpt_correction_type multi-scan
_exptl_crystal_colour 'light red'
_exptl_crystal_density_diffrn 1.409
_exptl_crystal_density_method 'not measured'
_exptl_crystal_description block
_exptl_crystal_F_000 1520
_exptl_crystal_size_max 0.253
_exptl_crystal_size_mid 0.214
_exptl_crystal_size_min 0.159
_refine_diff_density_max 1.093
_refine_diff_density_min -0.702
_refine_diff_density_rms 0.067
_refine_ls_extinction_method none
_refine_ls_goodness_of_fit_ref 1.025
_refine_ls_hydrogen_treatment constr
_refine_ls_matrix_type full
_refine_ls_number_parameters 921
_refine_ls_number_reflns 12112
_refine_ls_number_restraints 612
_refine_ls_restrained_S_all 1.092
_refine_ls_R_factor_all 0.0883
_refine_ls_R_factor_gt 0.0733
_refine_ls_shift/su_max 0.000
_refine_ls_shift/su_mean 0.000
_refine_ls_structure_factor_coef Fsqd
_refine_ls_weighting_details 'calc w=1/[\s^2^(Fo^2^)+(0.0500P)^2^+7.5000P] where P=(Fo^2^+2Fc^2^)/3'
_refine_ls_weighting_scheme calc
_refine_ls_wR_factor_gt 0.1677
_refine_ls_wR_factor_ref 0.1804
_reflns_number_gt 9734
_reflns_number_total 12112
_reflns_threshold_expression >2sigma(I)
_cod_data_source_file c7cc01114h2.cif
_cod_data_source_block a
_cod_depositor_comments
;
The following automatic conversions were performed:

'_symmetry_cell_setting' value 'Triclinic' changed to 'triclinic'
according to
/home/data/users/saulius/crontab/automatic-downloads/rss-feeds/RSC/lib/dictionaries/cif_core.dic
dictionary named 'cif_core.dic' version 2.4.2 from 2011-04-26.

'_exptl_absorpt_correction_type' value 'Multi-scan' changed to
'multi-scan' according to
/home/data/users/saulius/crontab/automatic-downloads/rss-feeds/RSC/lib/dictionaries/cif_core.dic
dictionary named 'cif_core.dic' version 2.4.2 from 2011-04-26.

Automatic conversion script
Id: cif_fix_values 4973 2017-02-22 13:04:09Z antanas 

 Adding full bibliography for 7119757.cif.
;
_cod_original_cell_volume 3450(3)
_cod_original_sg_symbol_H-M P-1
_cod_database_code 7119757

loop_
_symmetry_equiv_pos_as_xyz
'x, y, z'
'-x, -y, -z'

loop_
_atom_site_label
_atom_site_type_symbol
_atom_site_fract_x
_atom_site_fract_y
_atom_site_fract_z
_atom_site_U_iso_or_equiv
_atom_site_adp_type
_atom_site_occupancy
_atom_site_symmetry_multiplicity
_atom_site_calc_flag
_atom_site_refinement_flags
_atom_site_disorder_assembly
_atom_site_disorder_group
S1 S 1.53049(10) 0.70540(8) 0.44831(9) 0.0670(4) Uani 1 1 d U . .
S2 S 0.68729(10) 0.24423(10) 0.30322(7) 0.0605(3) Uani 1 1 d U . .
S3 S 0.80415(9) 0.56505(8) 0.09611(7) 0.0522(3) Uani 1 1 d U . .
S4 S 0.80435(8) 0.95705(7) 0.08940(8) 0.0535(3) Uani 1 1 d U . .
N1 N 1.3679(2) 0.2248(2) 0.16404(19) 0.0389(7) Uani 1 1 d U . .
N2 N 1.4328(2) 0.3773(2) 0.17165(18) 0.0361(7) Uani 1 1 d U . .
N3 N 1.4551(2) 0.5320(2) 0.16597(18) 0.0373(7) Uani 1 1 d U . .
N4 N 1.4562(3) 0.6792(2) 0.14941(19) 0.0397(7) Uani 1 1 d U . .
N5 N 1.4105(3) 0.7946(2) 0.1206(2) 0.0453(8) Uani 1 1 d U . .
N6 N 1.1530(3) 0.7434(2) 0.3535(2) 0.0454(8) Uani 1 1 d U . .
N7 N 1.1707(2) 0.6191(2) 0.39401(19) 0.0404(7) Uani 1 1 d U . .
N8 N 1.1562(2) 0.4670(2) 0.40781(19) 0.0408(7) Uani 1 1 d U . .
N9 N 1.1294(3) 0.3095(2) 0.4074(2) 0.0433(7) Uani 1 1 d U . .
N10 N 1.0803(3) 0.1580(2) 0.3760(2) 0.0486(8) Uani 1 1 d U . .
N11 N 1.3173(4) 0.3492(3) 0.3180(3) 0.0805(13) Uani 1 1 d U . .
H11B H 1.2657 0.3023 0.2811 0.097 Uiso 1 1 calc R . .
H11C H 1.3623 0.3387 0.3576 0.097 Uiso 1 1 calc R . .
N12 N 0.9138(4) 0.1035(3) 0.4975(3) 0.0800(14) Uani 1 1 d U . .
H12C H 0.9690 0.1083 0.5378 0.096 Uiso 1 1 calc R . .
H12D H 0.8656 0.0480 0.4708 0.096 Uiso 1 1 calc R . .
N13 N 0.9807(3) 0.8678(3) -0.0036(3) 0.0703(11) Uani 1 1 d U . .
H13A H 1.0148 0.8982 -0.0322 0.084 Uiso 1 1 calc R . .
H13B H 0.9579 0.8960 0.0236 0.084 Uiso 1 1 calc R . .
N14 N 0.5146(3) 0.6145(2) -0.0052(2) 0.0541(9) Uani 1 1 d U . .
H14B H 0.4510 0.5731 -0.0329 0.065 Uiso 1 1 calc R . .
H14C H 0.5621 0.5960 0.0213 0.065 Uiso 1 1 calc R . .
C1 C 1.4543(3) 0.3043(3) 0.1981(2) 0.0403(8) Uani 1 1 d U . .
H1A H 1.5192 0.3092 0.2342 0.048 Uiso 1 1 calc R . .
C2 C 1.2875(3) 0.2458(3) 0.1142(2) 0.0426(9) Uani 1 1 d U . .
H2A H 1.2184 0.2024 0.0834 0.051 Uiso 1 1 calc R . .
C3 C 1.3284(3) 0.3411(3) 0.1188(2) 0.0413(8) Uani 1 1 d U . .
H3A H 1.2929 0.3759 0.0915 0.050 Uiso 1 1 calc R . .
C4 C 1.5035(3) 0.4766(3) 0.1937(2) 0.0380(8) Uani 1 1 d U . .
C5 C 1.6099(3) 0.5091(3) 0.2393(3) 0.0512(10) Uani 1 1 d U . .
H5A H 1.6408 0.4673 0.2565 0.061 Uiso 1 1 calc R . .
C6 C 1.6691(4) 0.6075(3) 0.2583(3) 0.0604(12) Uani 1 1 d U . .
H6A H 1.7413 0.6328 0.2893 0.072 Uiso 1 1 calc R . .
C7 C 1.6213(3) 0.6676(3) 0.2313(3) 0.0546(11) Uani 1 1 d U . .
H7A H 1.6593 0.7337 0.2440 0.066 Uiso 1 1 calc R . .
C8 C 1.5145(3) 0.6252(3) 0.1845(2) 0.0389(8) Uani 1 1 d U . .
C9 C 1.4872(3) 0.7739(3) 0.1674(2) 0.0443(9) Uani 1 1 d U . .
H9A H 1.5516 0.8174 0.2061 0.053 Uiso 1 1 calc R . .
C10 C 1.3564(3) 0.6399(3) 0.0889(2) 0.0453(9) Uani 1 1 d U . .
H10A H 1.3163 0.5755 0.0650 0.054 Uiso 1 1 calc R . .
C11 C 1.3280(4) 0.7116(3) 0.0708(3) 0.0496(10) Uani 1 1 d U . .
H11A H 1.2644 0.7063 0.0321 0.060 Uiso 1 1 calc R . .
C12 C 1.4059(4) 0.8889(3) 0.1278(3) 0.0545(11) Uani 1 1 d U . .
H12A H 1.3692 0.8985 0.0744 0.065 Uiso 1 1 calc R . .
H12B H 1.4768 0.9397 0.1506 0.065 Uiso 1 1 calc R . .
C13 C 1.3477(3) 0.8900(3) 0.1831(2) 0.0441(9) Uani 1 1 d U . .
C14 C 1.2391(4) 0.8564(3) 0.1517(3) 0.0530(10) Uani 1 1 d U . .
H14A H 1.2024 0.8416 0.0954 0.064 Uiso 1 1 calc R . .
C15 C 1.1842(3) 0.8445(3) 0.2031(3) 0.0523(10) Uani 1 1 d U . .
H15A H 1.1109 0.8215 0.1811 0.063 Uiso 1 1 calc R . .
C16 C 1.2381(3) 0.8667(3) 0.2874(2) 0.0424(9) Uani 1 1 d U . .
C17 C 1.3471(3) 0.9048(3) 0.3185(3) 0.0497(10) Uani 1 1 d U . .
H17A H 1.3842 0.9228 0.3748 0.060 Uiso 1 1 calc R . .
C18 C 1.4016(3) 0.9166(3) 0.2673(3) 0.0504(10) Uani 1 1 d U . .
H18A H 1.4751 0.9426 0.2892 0.060 Uiso 1 1 calc R . .
C19 C 1.1786(4) 0.8442(3) 0.3434(3) 0.0506(10) Uani 1 1 d U . .
H19A H 1.2214 0.8868 0.3962 0.061 Uiso 1 1 calc R . .
H19B H 1.1140 0.8530 0.3205 0.061 Uiso 1 1 calc R . .
C20 C 1.2137(3) 0.7149(3) 0.4100(2) 0.0421(9) Uani 1 1 d U . .
H20A H 1.2756 0.7543 0.4535 0.050 Uiso 1 1 calc R . .
C21 C 1.0689(4) 0.6647(3) 0.3000(3) 0.0578(11) Uani 1 1 d U . .
H21A H 1.0144 0.6653 0.2547 0.069 Uiso 1 1 calc R . .
C22 C 1.0792(3) 0.5869(3) 0.3246(3) 0.0537(10) Uani 1 1 d U . .
H22A H 1.0338 0.5236 0.2999 0.064 Uiso 1 1 calc R . .
C23 C 1.2115(3) 0.5591(3) 0.4406(2) 0.0410(8) Uani 1 1 d U . .
C24 C 1.3002(3) 0.5963(3) 0.5120(2) 0.0495(10) Uani 1 1 d U . .
H24A H 1.3364 0.6617 0.5325 0.059 Uiso 1 1 calc R . .
C25 C 1.3324(4) 0.5321(3) 0.5512(3) 0.0546(11) Uani 1 1 d U . .
H25A H 1.3915 0.5541 0.5998 0.065 Uiso 1 1 calc R . .
C26 C 1.2780(4) 0.4352(3) 0.5195(3) 0.0518(10) Uani 1 1 d U . .
H26A H 1.2990 0.3909 0.5452 0.062 Uiso 1 1 calc R . .
C27 C 1.1910(3) 0.4080(3) 0.4478(2) 0.0422(9) Uani 1 1 d U . .
C28 C 1.1530(3) 0.2368(3) 0.4296(3) 0.0469(9) Uani 1 1 d U . .
H28A H 1.2103 0.2407 0.4747 0.056 Uiso 1 1 calc R . .
C29 C 1.0384(3) 0.2756(3) 0.3371(3) 0.0525(10) Uani 1 1 d U . .
H29A H 1.0047 0.3111 0.3087 0.063 Uiso 1 1 calc R . .
C30 C 1.0086(4) 0.1807(3) 0.3180(3) 0.0550(11) Uani 1 1 d U . .
H30A H 0.9500 0.1383 0.2736 0.066 Uiso 1 1 calc R . .
C31 C 1.0896(4) 0.0655(3) 0.3710(3) 0.0560(11) Uani 1 1 d U . .
H31A H 1.0202 0.0132 0.3445 0.067 Uiso 1 1 calc R . .
H31B H 1.1222 0.0556 0.4254 0.067 Uiso 1 1 calc R . .
C32 C 1.1571(3) 0.0697(2) 0.3221(2) 0.0432(9) Uani 1 1 d U . .
C33 C 1.1121(3) 0.0433(3) 0.2374(3) 0.0514(10) Uani 1 1 d U . .
H33A H 1.0389 0.0152 0.2107 0.062 Uiso 1 1 calc R . .
C34 C 1.1755(3) 0.0587(3) 0.1929(3) 0.0494(10) Uani 1 1 d U . .
H34A H 1.1445 0.0398 0.1363 0.059 Uiso 1 1 calc R . .
C35 C 1.2846(3) 0.1017(2) 0.2311(2) 0.0390(8) Uani 1 1 d U . .
C36 C 1.3297(3) 0.1256(3) 0.3157(2) 0.0448(9) Uani 1 1 d U . .
H36A H 1.4029 0.1530 0.3422 0.054 Uiso 1 1 calc R . .
C37 C 1.2661(3) 0.1088(3) 0.3608(2) 0.0463(9) Uani 1 1 d U . .
H37A H 1.2970 0.1239 0.4176 0.056 Uiso 1 1 calc R . .
C38 C 1.3528(3) 0.1279(3) 0.1815(3) 0.0452(9) Uani 1 1 d U . .
H38A H 1.4208 0.1275 0.2116 0.054 Uiso 1 1 calc R . .
H38B H 1.3192 0.0818 0.1307 0.054 Uiso 1 1 calc R . .
C39 C 1.4233(3) 0.6107(3) 0.3694(3) 0.0504(10) Uani 1 1 d U . .
C40 C 1.4121(3) 0.5182(3) 0.3738(3) 0.0510(10) Uani 1 1 d U . .
H40A H 1.4605 0.5068 0.4168 0.061 Uiso 1 1 calc R . .
C41 C 1.3280(4) 0.4414(3) 0.3138(3) 0.0541(11) Uani 1 1 d U . .
C42 C 1.2565(4) 0.4606(4) 0.2506(3) 0.0628(12) Uani 1 1 d U . .
H42A H 1.1999 0.4106 0.2105 0.075 Uiso 1 1 calc R . .
C43 C 1.2690(4) 0.5526(4) 0.2470(3) 0.0644(13) Uani 1 1 d U . .
H43A H 1.2203 0.5638 0.2041 0.077 Uiso 1 1 calc R . .
C44 C 1.3509(4) 0.6287(4) 0.3047(3) 0.0578(11) Uani 1 1 d U . .
H44A H 1.3583 0.6907 0.3010 0.069 Uiso 1 1 calc R . .
C45 C 0.8021(3) 0.2585(3) 0.3882(2) 0.0457(9) Uani 1 1 d U . .
C46 C 0.8123(3) 0.1777(3) 0.4115(2) 0.0463(9) Uani 1 1 d U . .
H46A H 0.7585 0.1179 0.3842 0.056 Uiso 1 1 calc R . .
C47 C 0.9026(3) 0.1846(3) 0.4757(2) 0.0493(10) Uani 1 1 d U . .
C48 C 0.9794(3) 0.2757(3) 0.5179(3) 0.0525(10) Uani 1 1 d U . .
H48A H 1.0390 0.2824 0.5622 0.063 Uiso 1 1 calc R . .
C49 C 0.9674(4) 0.3559(3) 0.4940(3) 0.0579(11) Uani 1 1 d U . .
H49A H 1.0195 0.4161 0.5223 0.070 Uiso 1 1 calc R . .
C50 C 0.8790(4) 0.3484(3) 0.4286(3) 0.0550(11) Uani 1 1 d U . .
H50A H 0.8718 0.4028 0.4123 0.066 Uiso 1 1 calc R . .
C51 C 0.8837(3) 0.6269(3) 0.0430(2) 0.0471(9) Uani 1 1 d U . .
C52 C 0.9044(3) 0.7223(3) 0.0426(3) 0.0478(9) Uani 1 1 d U . .
H52A H 0.8792 0.7527 0.0718 0.057 Uiso 1 1 calc R . .
C53 C 0.9627(3) 0.7730(3) -0.0013(3) 0.0544(11) Uani 1 1 d U . .
C54 C 0.9988(4) 0.7257(4) -0.0448(3) 0.0683(13) Uani 1 1 d U . .
H54A H 1.0373 0.7583 -0.0748 0.082 Uiso 1 1 calc R . .
C55 C 0.9780(4) 0.6313(4) -0.0437(4) 0.0767(15) Uani 1 1 d U . .
H55A H 1.0027 0.6008 -0.0732 0.092 Uiso 1 1 calc R . .
C56 C 0.9210(4) 0.5805(4) 0.0004(3) 0.0646(13) Uani 1 1 d U . .
H56A H 0.9080 0.5167 0.0014 0.077 Uiso 1 1 calc R . .
C57 C 0.6707(3) 0.8742(3) 0.0416(2) 0.0379(8) Uani 1 1 d U . .
C58 C 0.6442(3) 0.7780(3) 0.0407(2) 0.0379(8) Uani 1 1 d U . .
H58A H 0.6956 0.7580 0.0696 0.045 Uiso 1 1 calc R . .
C59 C 0.5402(3) 0.7102(3) -0.0035(2) 0.0399(8) Uani 1 1 d U . .
C60 C 0.4646(3) 0.7426(3) -0.0461(2) 0.0472(9) Uani 1 1 d U . .
H60A H 0.3956 0.6988 -0.0769 0.057 Uiso 1 1 calc R . .
C61 C 0.4916(3) 0.8390(3) -0.0426(3) 0.0509(10) Uani 1 1 d U . .
H61A H 0.4401 0.8595 -0.0702 0.061 Uiso 1 1 calc R . .
C62 C 0.5946(3) 0.9063(3) 0.0013(3) 0.0473(9) Uani 1 1 d U . .
H62A H 0.6122 0.9712 0.0037 0.057 Uiso 1 1 calc R . .
O1 O 1.4940(3) 0.7783(3) 0.4558(3) 0.0929(12) Uani 1 1 d U . .
O1W O 0.5834(3) 0.1218(3) 0.4574(2) 0.0836(11) Uani 1 1 d U . .
O2 O 1.6218(3) 0.7287(3) 0.4295(3) 0.0935(12) Uani 1 1 d U . .
O2W O 0.9050(4) 0.8105(3) 0.2504(3) 0.0988(13) Uani 1 1 d U . .
O3 O 1.5471(4) 0.6662(3) 0.5252(2) 0.1031(14) Uani 1 1 d U . .
O3W O 0.7674(3) 1.1877(3) 0.0747(3) 0.1044(14) Uani 1 1 d U . .
O4 O 0.6980(4) 0.3363(4) 0.2880(4) 0.133(2) Uani 1 1 d U . .
O4W O 0.8770(4) 0.3623(4) 0.2039(3) 0.1150(16) Uani 1 1 d U . .
O5 O 0.6000(3) 0.2028(4) 0.3261(3) 0.1175(18) Uani 1 1 d U . .
O5W O 1.1307(4) 0.1533(4) 0.6104(3) 0.1158(16) Uani 1 1 d U . .
O6 O 0.6882(5) 0.1921(6) 0.2378(3) 0.168(3) Uani 1 1 d U . .
O6W O 1.6438(5) 0.9622(4) 0.4507(4) 0.108(2) Uani 0.75 1 d PU A 1
O6W' O 1.5755(10) 0.9633(8) 0.5008(7) 0.051(3) Uani 0.25 1 d PU B 2
O7 O 0.8122(3) 0.4740(3) 0.0995(2) 0.0873(12) Uani 1 1 d U . .
O7W O 0.6709(4) 0.0054(4) 0.2231(3) 0.143(2) Uani 1 1 d U . .
O8 O 0.8456(3) 0.6255(3) 0.1756(2) 0.0719(9) Uani 1 1 d U . .
O8W O 1.7129(5) 0.9138(4) 0.3456(5) 0.174(3) Uani 1 1 d U . .
O9 O 0.6981(2) 0.5519(2) 0.04671(19) 0.0620(8) Uani 1 1 d U . .
O9W O 0.8437(7) 0.5278(7) 0.3203(6) 0.108(3) Uani 0.50 1 d PU . .
O10 O 0.8124(4) 1.0223(4) 0.1486(4) 0.150(2) Uani 1 1 d U . .
O11 O 0.8664(3) 0.9059(3) 0.1127(4) 0.1199(18) Uani 1 1 d U . .
O12 O 0.8283(4) 1.0047(5) 0.0272(4) 0.179(3) Uani 1 1 d U . .

loop_
_atom_site_aniso_label
_atom_site_aniso_U_11
_atom_site_aniso_U_22
_atom_site_aniso_U_33
_atom_site_aniso_U_23
_atom_site_aniso_U_13
_atom_site_aniso_U_12
S1 0.0506(7) 0.0429(6) 0.0949(10) 0.0019(6) 0.0162(6) 0.0179(5)
S2 0.0655(7) 0.0814(8) 0.0536(6) 0.0292(6) 0.0231(6) 0.0481(7)
S3 0.0455(6) 0.0452(6) 0.0511(6) 0.0139(5) 0.0043(5) 0.0154(5)
S4 0.0382(5) 0.0317(5) 0.0780(8) 0.0011(5) 0.0181(5) 0.0061(4)
N1 0.0435(18) 0.0313(16) 0.0446(17) 0.0102(13) 0.0183(14) 0.0168(14)
N2 0.0400(17) 0.0313(15) 0.0381(16) 0.0107(12) 0.0159(13) 0.0147(13)
N3 0.0444(17) 0.0313(15) 0.0377(16) 0.0094(13) 0.0193(14) 0.0138(13)
N4 0.0498(19) 0.0291(15) 0.0414(17) 0.0076(13) 0.0210(15) 0.0144(14)
N5 0.061(2) 0.0312(16) 0.0488(18) 0.0108(14) 0.0277(17) 0.0185(15)
N6 0.0479(19) 0.0403(18) 0.0481(18) 0.0078(15) 0.0167(15) 0.0201(15)
N7 0.0417(17) 0.0376(17) 0.0407(17) 0.0058(13) 0.0148(14) 0.0161(14)
N8 0.0440(18) 0.0412(18) 0.0417(17) 0.0085(14) 0.0218(14) 0.0178(15)
N9 0.0470(19) 0.0394(17) 0.0487(18) 0.0101(14) 0.0237(15) 0.0187(15)
N10 0.052(2) 0.0381(18) 0.060(2) 0.0135(16) 0.0298(17) 0.0156(16)
N11 0.092(3) 0.055(2) 0.077(3) 0.000(2) 0.021(2) 0.025(2)
N12 0.071(3) 0.059(2) 0.080(3) 0.030(2) -0.006(2) 0.025(2)
N13 0.057(2) 0.055(2) 0.087(3) 0.022(2) 0.028(2) 0.0114(19)
N14 0.046(2) 0.0326(17) 0.074(2) 0.0028(16) 0.0227(18) 0.0063(15)
C1 0.041(2) 0.037(2) 0.047(2) 0.0132(16) 0.0185(17) 0.0187(17)
C2 0.043(2) 0.036(2) 0.044(2) 0.0101(16) 0.0118(17) 0.0154(17)
C3 0.041(2) 0.0362(19) 0.042(2) 0.0106(16) 0.0096(16) 0.0165(16)
C4 0.044(2) 0.0349(19) 0.0341(18) 0.0095(15) 0.0163(16) 0.0137(16)
C5 0.050(2) 0.043(2) 0.055(2) 0.0148(19) 0.0134(19) 0.0182(19)
C6 0.046(2) 0.051(3) 0.063(3) 0.014(2) 0.007(2) 0.011(2)
C7 0.050(2) 0.035(2) 0.060(3) 0.0074(19) 0.011(2) 0.0062(18)
C8 0.045(2) 0.0319(18) 0.0375(19) 0.0065(15) 0.0178(16) 0.0123(16)
C9 0.052(2) 0.0313(19) 0.047(2) 0.0064(16) 0.0227(19) 0.0123(17)
C10 0.055(2) 0.034(2) 0.045(2) 0.0062(16) 0.0197(19) 0.0171(18)
C11 0.057(3) 0.040(2) 0.050(2) 0.0092(18) 0.019(2) 0.0208(19)
C12 0.077(3) 0.034(2) 0.061(3) 0.0183(19) 0.031(2) 0.026(2)
C13 0.060(3) 0.0271(18) 0.046(2) 0.0102(16) 0.0172(19) 0.0217(17)
C14 0.060(3) 0.054(2) 0.039(2) 0.0064(18) 0.0056(19) 0.029(2)
C15 0.047(2) 0.056(2) 0.048(2) 0.0064(19) 0.0062(19) 0.026(2)
C16 0.052(2) 0.0307(18) 0.046(2) 0.0070(16) 0.0131(18) 0.0232(17)
C17 0.054(2) 0.045(2) 0.040(2) 0.0063(17) 0.0083(18) 0.0195(19)
C18 0.045(2) 0.044(2) 0.051(2) 0.0054(18) 0.0100(19) 0.0158(18)
C19 0.061(3) 0.040(2) 0.058(2) 0.0107(18) 0.022(2) 0.029(2)
C20 0.044(2) 0.039(2) 0.043(2) 0.0061(16) 0.0165(17) 0.0172(17)
C21 0.052(3) 0.049(2) 0.059(3) 0.007(2) 0.004(2) 0.022(2)
C22 0.050(2) 0.044(2) 0.055(2) 0.0036(19) 0.009(2) 0.0175(19)
C23 0.045(2) 0.043(2) 0.041(2) 0.0102(16) 0.0216(17) 0.0206(17)
C24 0.057(2) 0.043(2) 0.045(2) 0.0038(18) 0.0160(19) 0.0214(19)
C25 0.058(3) 0.056(3) 0.041(2) 0.0041(19) 0.0078(19) 0.025(2)
C26 0.061(3) 0.052(2) 0.047(2) 0.0146(19) 0.019(2) 0.029(2)
C27 0.048(2) 0.040(2) 0.044(2) 0.0089(16) 0.0247(18) 0.0187(17)
C28 0.052(2) 0.042(2) 0.054(2) 0.0169(18) 0.028(2) 0.0199(19)
C29 0.050(2) 0.050(2) 0.056(2) 0.0075(19) 0.017(2) 0.023(2)
C30 0.050(2) 0.049(2) 0.060(3) 0.007(2) 0.017(2) 0.018(2)
C31 0.066(3) 0.035(2) 0.072(3) 0.018(2) 0.036(2) 0.017(2)
C32 0.051(2) 0.0256(18) 0.052(2) 0.0147(16) 0.0196(19) 0.0152(16)
C33 0.037(2) 0.045(2) 0.055(2) 0.0091(19) 0.0090(18) 0.0073(18)
C34 0.048(2) 0.043(2) 0.042(2) 0.0056(17) 0.0098(18) 0.0092(18)
C35 0.045(2) 0.0250(17) 0.045(2) 0.0093(15) 0.0138(17) 0.0164(15)
C36 0.039(2) 0.038(2) 0.050(2) 0.0078(17) 0.0083(17) 0.0155(17)
C37 0.053(2) 0.041(2) 0.039(2) 0.0081(16) 0.0093(18) 0.0205(18)
C38 0.056(2) 0.0311(19) 0.057(2) 0.0155(17) 0.026(2) 0.0225(18)
C39 0.047(2) 0.051(2) 0.059(2) 0.0099(19) 0.023(2) 0.0243(19)
C40 0.047(2) 0.049(2) 0.056(2) 0.0071(19) 0.0160(19) 0.0235(19)
C41 0.058(3) 0.053(3) 0.054(2) 0.005(2) 0.030(2) 0.020(2)
C42 0.058(3) 0.080(3) 0.044(2) 0.002(2) 0.018(2) 0.023(2)
C43 0.063(3) 0.091(4) 0.046(2) 0.018(2) 0.022(2) 0.039(3)
C44 0.065(3) 0.068(3) 0.058(3) 0.023(2) 0.032(2) 0.037(2)
C45 0.051(2) 0.053(2) 0.046(2) 0.0167(18) 0.0244(18) 0.028(2)
C46 0.049(2) 0.043(2) 0.041(2) 0.0109(17) 0.0116(18) 0.0190(18)
C47 0.051(2) 0.051(2) 0.045(2) 0.0158(18) 0.0162(19) 0.0210(19)
C48 0.045(2) 0.063(3) 0.042(2) 0.0091(19) 0.0154(18) 0.016(2)
C49 0.056(3) 0.047(2) 0.066(3) 0.000(2) 0.031(2) 0.011(2)
C50 0.062(3) 0.051(2) 0.070(3) 0.018(2) 0.036(2) 0.031(2)
C51 0.034(2) 0.045(2) 0.050(2) 0.0051(18) 0.0027(17) 0.0157(17)
C52 0.036(2) 0.046(2) 0.052(2) 0.0063(18) 0.0074(17) 0.0155(17)
C53 0.033(2) 0.052(2) 0.062(3) 0.009(2) 0.0079(19) 0.0099(18)
C54 0.047(3) 0.078(3) 0.077(3) 0.015(3) 0.027(2) 0.020(2)
C55 0.063(3) 0.090(4) 0.085(4) 0.004(3) 0.032(3) 0.039(3)
C56 0.058(3) 0.056(3) 0.076(3) 0.003(2) 0.014(2) 0.031(2)
C57 0.0343(19) 0.0357(19) 0.0410(19) 0.0062(15) 0.0161(16) 0.0105(15)
C58 0.0356(19) 0.0350(19) 0.0399(19) 0.0072(15) 0.0136(16) 0.0123(15)
C59 0.038(2) 0.0367(19) 0.042(2) 0.0042(16) 0.0192(16) 0.0095(16)
C60 0.034(2) 0.054(2) 0.043(2) 0.0031(18) 0.0129(17) 0.0105(18)
C61 0.044(2) 0.063(3) 0.050(2) 0.017(2) 0.0168(19) 0.028(2)
C62 0.050(2) 0.044(2) 0.054(2) 0.0176(18) 0.0228(19) 0.0219(19)
O1 0.097(3) 0.074(2) 0.108(3) -0.001(2) 0.025(2) 0.051(2)
O1W 0.078(2) 0.083(3) 0.060(2) 0.0103(18) 0.0172(18) 0.013(2)
O2 0.060(2) 0.089(3) 0.114(3) 0.002(2) 0.030(2) 0.017(2)
O2W 0.096(3) 0.081(3) 0.097(3) 0.005(2) 0.021(2) 0.028(2)
O3 0.101(3) 0.084(3) 0.074(2) 0.021(2) -0.003(2) 0.019(2)
O3W 0.084(3) 0.109(3) 0.136(4) 0.046(3) 0.042(3) 0.055(3)
O4 0.090(3) 0.111(3) 0.187(5) 0.094(3) 0.018(3) 0.055(3)
O4W 0.127(4) 0.124(4) 0.110(3) 0.062(3) 0.037(3) 0.072(3)
O5 0.054(2) 0.176(4) 0.096(3) 0.076(3) 0.020(2) 0.024(3)
O5W 0.080(3) 0.143(4) 0.098(3) 0.014(3) 0.000(2) 0.051(3)
O6 0.200(5) 0.281(7) 0.060(3) -0.014(3) -0.008(3) 0.194(5)
O6W 0.119(5) 0.085(4) 0.099(4) 0.038(3) 0.029(3) 0.031(3)
O6W' 0.064(6) 0.047(6) 0.044(5) 0.010(4) 0.016(5) 0.029(5)
O7 0.112(3) 0.063(2) 0.093(3) 0.038(2) 0.031(2) 0.048(2)
O7W 0.100(3) 0.164(5) 0.125(4) -0.063(3) 0.040(3) 0.027(3)
O8 0.058(2) 0.079(2) 0.0554(19) 0.0016(17) 0.0139(16) 0.0128(17)
O8W 0.141(5) 0.108(4) 0.304(8) 0.030(4) 0.110(5) 0.061(4)
O9 0.0397(16) 0.0588(19) 0.0653(19) 0.0201(15) 0.0067(14) 0.0085(14)
O9W 0.093(6) 0.120(6) 0.102(6) 0.044(5) 0.028(5) 0.040(5)
O10 0.069(3) 0.134(4) 0.177(5) -0.099(4) 0.026(3) 0.002(3)
O11 0.049(2) 0.061(2) 0.199(5) -0.016(3) -0.008(3) 0.0220(18)
O12 0.088(3) 0.186(5) 0.175(5) 0.096(4) 0.041(3) -0.032(3)

loop_
_atom_type_symbol
_atom_type_description
_atom_type_scat_dispersion_real
_atom_type_scat_dispersion_imag
_atom_type_scat_source
C C 0.0033 0.0016 'International Tables Vol C Tables 4.2.6.8 and 6.1.1.4'
H H 0.0000 0.0000 'International Tables Vol C Tables 4.2.6.8 and 6.1.1.4'
N N 0.0061 0.0033 'International Tables Vol C Tables 4.2.6.8 and 6.1.1.4'
O O 0.0106 0.0060 'International Tables Vol C Tables 4.2.6.8 and 6.1.1.4'
S S 0.1246 0.1234 'International Tables Vol C Tables 4.2.6.8 and 6.1.1.4'

loop_
_geom_angle_atom_site_label_1
_geom_angle_atom_site_label_2
_geom_angle_atom_site_label_3
_geom_angle
O2 S1 O1 118.7(3)
O2 S1 O3 108.6(3)
O1 S1 O3 108.7(3)
O2 S1 C39 107.9(2)
O1 S1 C39 105.9(2)
O3 S1 C39 106.3(2)
O6 S2 O5 116.8(4)
O6 S2 O4 109.8(4)
O5 S2 O4 109.2(3)
O6 S2 C45 105.6(2)
O5 S2 C45 107.3(2)
O4 S2 C45 107.7(3)
O9 S3 O8 112.8(2)
O9 S3 O7 111.4(2)
O8 S3 O7 113.9(2)
O9 S3 C51 105.36(19)
O8 S3 C51 106.5(2)
O7 S3 C51 106.1(2)
O10 S4 O11 117.8(4)
O10 S4 O12 108.2(5)
O11 S4 O12 108.2(4)
O10 S4 C57 108.8(2)
O11 S4 C57 108.2(2)
O12 S4 C57 104.9(3)
C1 N1 C2 109.3(3)
C1 N1 C38 126.7(3)
C2 N1 C38 123.8(3)
C1 N2 C3 108.4(3)
C1 N2 C4 127.3(3)
C3 N2 C4 124.3(3)
C4 N3 C8 116.7(3)
C9 N4 C10 108.4(3)
C9 N4 C8 127.6(3)
C10 N4 C8 124.0(3)
C9 N5 C11 109.0(3)
C9 N5 C12 126.0(4)
C11 N5 C12 124.5(4)
C20 N6 C21 109.0(3)
C20 N6 C19 125.3(3)
C21 N6 C19 125.3(4)
C20 N7 C22 108.6(3)
C20 N7 C23 126.3(3)
C22 N7 C23 125.1(3)
C23 N8 C27 116.1(3)
C28 N9 C29 109.0(3)
C28 N9 C27 125.6(4)
C29 N9 C27 125.4(3)
C28 N10 C30 109.0(3)
C28 N10 C31 124.0(4)
C30 N10 C31 125.8(4)
C41 N11 H11B 120.0
C41 N11 H11C 120.0
H11B N11 H11C 120.0
C47 N12 H12C 120.0
C47 N12 H12D 120.0
H12C N12 H12D 120.0
C53 N13 H13A 120.0
C53 N13 H13B 120.0
H13A N13 H13B 120.0
C59 N14 H14B 120.0
C59 N14 H14C 120.0
H14B N14 H14C 120.0
N1 C1 N2 108.3(3)
N1 C1 H1A 125.8
N2 C1 H1A 125.8
C3 C2 N1 106.9(3)
C3 C2 H2A 126.5
N1 C2 H2A 126.5
C2 C3 N2 107.1(3)
C2 C3 H3A 126.4
N2 C3 H3A 126.4
N3 C4 C5 124.6(4)
N3 C4 N2 112.7(3)
C5 C4 N2 122.7(3)
C4 C5 C6 116.8(4)
C4 C5 H5A 121.6
C6 C5 H5A 121.6
C7 C6 C5 120.3(4)
C7 C6 H6A 119.9
C5 C6 H6A 119.9
C6 C7 C8 116.8(4)
C6 C7 H7A 121.6
C8 C7 H7A 121.6
N3 C8 C7 124.8(4)
N3 C8 N4 112.7(3)
C7 C8 N4 122.4(3)
N5 C9 N4 108.2(4)
N5 C9 H9A 125.9
N4 C9 H9A 125.9
C11 C10 N4 107.3(4)
C11 C10 H10A 126.4
N4 C10 H10A 126.4
C10 C11 N5 107.1(4)
C10 C11 H11A 126.4
N5 C11 H11A 126.4
N5 C12 C13 107.9(3)
N5 C12 H12A 110.1
C13 C12 H12A 110.1
N5 C12 H12B 110.1
C13 C12 H12B 110.1
H12A C12 H12B 108.4
C14 C13 C18 118.7(4)
C14 C13 C12 120.6(4)
C18 C13 C12 120.4(4)
C13 C14 C15 120.7(4)
C13 C14 H14A 119.6
C15 C14 H14A 119.6
C14 C15 C16 120.3(4)
C14 C15 H15A 119.9
C16 C15 H15A 119.9
C17 C16 C15 118.8(4)
C17 C16 C19 120.6(4)
C15 C16 C19 120.6(4)
C18 C17 C16 120.8(4)
C18 C17 H17A 119.6
C16 C17 H17A 119.6
C17 C18 C13 120.5(4)
C17 C18 H18A 119.7
C13 C18 H18A 119.7
N6 C19 C16 108.9(3)
N6 C19 H19A 109.9
C16 C19 H19A 109.9
N6 C19 H19B 109.9
C16 C19 H19B 109.9
H19A C19 H19B 108.3
N6 C20 N7 108.1(3)
N6 C20 H20A 125.9
N7 C20 H20A 125.9
C22 C21 N6 107.7(4)
C22 C21 H21A 126.1
N6 C21 H21A 126.1
C21 C22 N7 106.5(4)
C21 C22 H22A 126.7
N7 C22 H22A 126.7
N8 C23 C24 124.9(4)
N8 C23 N7 113.3(3)
C24 C23 N7 121.8(4)
C25 C24 C23 116.7(4)
C25 C24 H24A 121.6
C23 C24 H24A 121.6
C24 C25 C26 120.9(4)
C24 C25 H25A 119.6
C26 C25 H25A 119.6
C27 C26 C25 116.3(4)
C27 C26 H26A 121.9
C25 C26 H26A 121.9
N8 C27 C26 125.2(4)
N8 C27 N9 113.1(3)
C26 C27 N9 121.7(4)
N10 C28 N9 108.1(4)
N10 C28 H28A 126.0
N9 C28 H28A 126.0
C30 C29 N9 106.3(4)
C30 C29 H29A 126.9
N9 C29 H29A 126.9
C29 C30 N10 107.7(4)
C29 C30 H30A 126.2
N10 C30 H30A 126.2
N10 C31 C32 107.6(3)
N10 C31 H31A 110.2
C32 C31 H31A 110.2
N10 C31 H31B 110.2
C32 C31 H31B 110.2
H31A C31 H31B 108.5
C37 C32 C33 119.0(4)
C37 C32 C31 119.9(4)
C33 C32 C31 120.8(4)
C34 C33 C32 120.2(4)
C34 C33 H33A 119.9
C32 C33 H33A 119.9
C33 C34 C35 121.0(4)
C33 C34 H34A 119.5
C35 C34 H34A 119.5
C36 C35 C34 118.9(4)
C36 C35 C38 120.5(4)
C34 C35 C38 120.5(4)
C35 C36 C37 120.2(4)
C35 C36 H36A 119.9
C37 C36 H36A 119.9
C32 C37 C36 120.6(4)
C32 C37 H37A 119.7
C36 C37 H37A 119.7
N1 C38 C35 108.8(3)
N1 C38 H38A 109.9
C35 C38 H38A 109.9
N1 C38 H38B 109.9
C35 C38 H38B 109.9
H38A C38 H38B 108.3
C40 C39 C44 120.3(4)
C40 C39 S1 118.4(3)
C44 C39 S1 121.3(4)
C39 C40 C41 120.3(4)
C39 C40 H40A 119.9
C41 C40 H40A 119.9
N11 C41 C42 121.3(4)
N11 C41 C40 120.2(4)
C42 C41 C40 118.5(4)
C43 C42 C41 120.4(5)
C43 C42 H42A 119.8
C41 C42 H42A 119.8
C42 C43 C44 122.0(5)
C42 C43 H43A 119.0
C44 C43 H43A 119.0
C43 C44 C39 118.5(5)
C43 C44 H44A 120.8
C39 C44 H44A 120.8
C46 C45 C50 121.2(4)
C46 C45 S2 118.3(3)
C50 C45 S2 120.5(3)
C45 C46 C47 120.8(4)
C45 C46 H46A 119.6
C47 C46 H46A 119.6
N12 C47 C48 121.4(4)
N12 C47 C46 120.6(4)
C48 C47 C46 118.0(4)
C49 C48 C47 120.4(4)
C49 C48 H48A 119.8
C47 C48 H48A 119.8
C48 C49 C50 121.2(4)
C48 C49 H49A 119.4
C50 C49 H49A 119.4
C45 C50 C49 118.4(4)
C45 C50 H50A 120.8
C49 C50 H50A 120.8
C56 C51 C52 120.8(4)
C56 C51 S3 121.1(4)
C52 C51 S3 118.1(3)
C51 C52 C53 120.3(4)
C51 C52 H52A 119.9
C53 C52 H52A 119.9
N13 C53 C54 121.1(4)
N13 C53 C52 120.2(4)
C54 C53 C52 118.6(4)
C55 C54 C53 120.5(5)
C55 C54 H54A 119.8
C53 C54 H54A 119.8
C54 C55 C56 121.4(5)
C54 C55 H55A 119.3
C56 C55 H55A 119.3
C51 C56 C55 118.4(5)
C51 C56 H56A 120.8
C55 C56 H56A 120.8
C58 C57 C62 121.0(3)
C58 C57 S4 119.5(3)
C62 C57 S4 119.4(3)
C57 C58 C59 120.5(3)
C57 C58 H58A 119.8
C59 C58 H58A 119.8
N14 C59 C60 121.3(4)
N14 C59 C58 120.3(4)
C60 C59 C58 118.3(4)
C61 C60 C59 120.4(4)
C61 C60 H60A 119.8
C59 C60 H60A 119.8
C60 C61 C62 121.2(4)
C60 C61 H61A 119.4
C62 C61 H61A 119.4
C57 C62 C61 118.5(4)
C57 C62 H62A 120.7
C61 C62 H62A 120.7

loop_
_geom_bond_atom_site_label_1
_geom_bond_atom_site_label_2
_geom_bond_distance
S1 O2 1.414(4)
S1 O1 1.440(4)
S1 O3 1.494(4)
S1 C39 1.783(5)
S2 O6 1.388(5)
S2 O5 1.406(4)
S2 O4 1.417(4)
S2 C45 1.780(4)
S3 O9 1.446(3)
S3 O8 1.450(3)
S3 O7 1.457(4)
S3 C51 1.770(5)
S4 O10 1.365(4)
S4 O11 1.400(4)
S4 O12 1.416(5)
S4 C57 1.766(4)
N1 C1 1.315(5)
N1 C2 1.382(5)
N1 C38 1.487(4)
N2 C1 1.344(5)
N2 C3 1.378(5)
N2 C4 1.432(5)
N3 C4 1.324(5)
N3 C8 1.323(5)
N4 C9 1.342(5)
N4 C10 1.377(5)
N4 C8 1.435(5)
N5 C9 1.320(5)
N5 C11 1.379(5)
N5 C12 1.485(5)
N6 C20 1.317(5)
N6 C21 1.372(5)
N6 C19 1.488(5)
N7 C20 1.340(5)
N7 C22 1.381(5)
N7 C23 1.436(5)
N8 C23 1.324(5)
N8 C27 1.328(5)
N9 C28 1.334(5)
N9 C29 1.386(5)
N9 C27 1.438(5)
N10 C28 1.327(5)
N10 C30 1.373(6)
N10 C31 1.486(5)
N11 C41 1.379(6)
N11 H11B 0.8600
N11 H11C 0.8600
N12 C47 1.378(5)
N12 H12C 0.8600
N12 H12D 0.8600
N13 C53 1.388(6)
N13 H13A 0.8600
N13 H13B 0.8600
N14 C59 1.374(5)
N14 H14B 0.8600
N14 H14C 0.8600
C1 H1A 0.9300
C2 C3 1.348(5)
C2 H2A 0.9300
C3 H3A 0.9300
C4 C5 1.375(6)
C5 C6 1.390(6)
C5 H5A 0.9300
C6 C7 1.379(6)
C6 H6A 0.9300
C7 C8 1.378(6)
C7 H7A 0.9300
C9 H9A 0.9300
C10 C11 1.341(6)
C10 H10A 0.9300
C11 H11A 0.9300
C12 C13 1.505(6)
C12 H12A 0.9700
C12 H12B 0.9700
C13 C14 1.378(6)
C13 C18 1.389(6)
C14 C15 1.383(6)
C14 H14A 0.9300
C15 C16 1.390(6)
C15 H15A 0.9300
C16 C17 1.379(6)
C16 C19 1.501(6)
C17 C18 1.376(6)
C17 H17A 0.9300
C18 H18A 0.9300
C19 H19A 0.9700
C19 H19B 0.9700
C20 H20A 0.9300
C21 C22 1.340(6)
C21 H21A 0.9300
C22 H22A 0.9300
C23 C24 1.378(6)
C24 C25 1.373(6)
C24 H24A 0.9300
C25 C26 1.382(6)
C25 H25A 0.9300
C26 C27 1.376(6)
C26 H26A 0.9300
C28 H28A 0.9300
C29 C30 1.349(6)
C29 H29A 0.9300
C30 H30A 0.9300
C31 C32 1.510(6)
C31 H31A 0.9700
C31 H31B 0.9700
C32 C37 1.383(6)
C32 C33 1.390(6)
C33 C34 1.375(6)
C33 H33A 0.9300
C34 C35 1.384(6)
C34 H34A 0.9300
C35 C36 1.384(5)
C35 C38 1.504(5)
C36 C37 1.387(6)
C36 H36A 0.9300
C37 H37A 0.9300
C38 H38A 0.9700
C38 H38B 0.9700
C39 C40 1.383(6)
C39 C44 1.402(6)
C40 C41 1.403(6)
C40 H40A 0.9300
C41 C42 1.389(7)
C42 C43 1.368(7)
C42 H42A 0.9300
C43 C44 1.369(7)
C43 H43A 0.9300
C44 H44A 0.9300
C45 C46 1.376(5)
C45 C50 1.379(6)
C46 C47 1.397(6)
C46 H46A 0.9300
C47 C48 1.398(6)
C48 C49 1.380(6)
C48 H48A 0.9300
C49 C50 1.386(7)
C49 H49A 0.9300
C50 H50A 0.9300
C51 C56 1.385(6)
C51 C52 1.388(6)
C52 C53 1.395(6)
C52 H52A 0.9300
C53 C54 1.391(7)
C54 C55 1.372(8)
C54 H54A 0.9300
C55 C56 1.387(7)
C55 H55A 0.9300
C56 H56A 0.9300
C57 C58 1.382(5)
C57 C62 1.391(5)
C58 C59 1.403(5)
C58 H58A 0.9300
C59 C60 1.402(6)
C60 C61 1.379(6)
C60 H60A 0.9300
C61 C62 1.391(6)
C61 H61A 0.9300
C62 H62A 0.9300

loop_
_geom_torsion_atom_site_label_1
_geom_torsion_atom_site_label_2
_geom_torsion_atom_site_label_3
_geom_torsion_atom_site_label_4
_geom_torsion
C2 N1 C1 N2 -0.2(4)
C38 N1 C1 N2 -174.2(3)
C3 N2 C1 N1 -0.1(4)
C4 N2 C1 N1 179.3(3)
C1 N1 C2 C3 0.4(4)
C38 N1 C2 C3 174.6(3)
N1 C2 C3 N2 -0.4(4)
C1 N2 C3 C2 0.3(4)
C4 N2 C3 C2 -179.1(3)
C8 N3 C4 C5 -0.5(5)
C8 N3 C4 N2 179.1(3)
C1 N2 C4 N3 -171.5(3)
C3 N2 C4 N3 7.8(5)
C1 N2 C4 C5 8.1(6)
C3 N2 C4 C5 -172.5(4)
N3 C4 C5 C6 1.3(6)
N2 C4 C5 C6 -178.3(4)
C4 C5 C6 C7 -0.5(7)
C5 C6 C7 C8 -1.0(7)
C4 N3 C8 C7 -1.2(5)
C4 N3 C8 N4 177.8(3)
C6 C7 C8 N3 1.9(6)
C6 C7 C8 N4 -177.0(4)
C9 N4 C8 N3 167.4(3)
C10 N4 C8 N3 -13.6(5)
C9 N4 C8 C7 -13.6(6)
C10 N4 C8 C7 165.4(4)
C11 N5 C9 N4 -0.3(4)
C12 N5 C9 N4 171.5(3)
C10 N4 C9 N5 0.3(4)
C8 N4 C9 N5 179.4(3)
C9 N4 C10 C11 -0.1(4)
C8 N4 C10 C11 -179.2(3)
N4 C10 C11 N5 -0.1(4)
C9 N5 C11 C10 0.3(5)
C12 N5 C11 C10 -171.7(4)
C9 N5 C12 C13 -91.7(5)
C11 N5 C12 C13 78.9(5)
N5 C12 C13 C14 -87.7(5)
N5 C12 C13 C18 86.3(5)
C18 C13 C14 C15 -3.4(6)
C12 C13 C14 C15 170.6(4)
C13 C14 C15 C16 0.2(6)
C14 C15 C16 C17 3.0(6)
C14 C15 C16 C19 -173.4(4)
C15 C16 C17 C18 -3.0(6)
C19 C16 C17 C18 173.4(4)
C16 C17 C18 C13 -0.2(6)
C14 C13 C18 C17 3.4(6)
C12 C13 C18 C17 -170.6(4)
C20 N6 C19 C16 89.5(5)
C21 N6 C19 C16 -82.4(5)
C17 C16 C19 N6 -91.5(4)
C15 C16 C19 N6 84.8(4)
C21 N6 C20 N7 0.2(5)
C19 N6 C20 N7 -172.8(3)
C22 N7 C20 N6 -0.1(4)
C23 N7 C20 N6 -180.0(3)
C20 N6 C21 C22 -0.2(5)
C19 N6 C21 C22 172.8(4)
N6 C21 C22 N7 0.2(5)
C20 N7 C22 C21 0.0(5)
C23 N7 C22 C21 179.8(4)
C27 N8 C23 C24 -0.4(6)
C27 N8 C23 N7 179.3(3)
C20 N7 C23 N8 -176.1(3)
C22 N7 C23 N8 4.1(5)
C20 N7 C23 C24 3.6(6)
C22 N7 C23 C24 -176.2(4)
N8 C23 C24 C25 -0.1(6)
N7 C23 C24 C25 -179.7(4)
C23 C24 C25 C26 0.5(6)
C24 C25 C26 C27 -0.4(6)
C23 N8 C27 C26 0.5(6)
C23 N8 C27 N9 -178.1(3)
C25 C26 C27 N8 -0.1(6)
C25 C26 C27 N9 178.3(4)
C28 N9 C27 N8 172.8(3)
C29 N9 C27 N8 -4.2(5)
C28 N9 C27 C26 -5.8(6)
C29 N9 C27 C26 177.2(4)
C30 N10 C28 N9 0.1(4)
C31 N10 C28 N9 168.4(3)
C29 N9 C28 N10 -0.1(4)
C27 N9 C28 N10 -177.5(3)
C28 N9 C29 C30 0.0(5)
C27 N9 C29 C30 177.4(4)
N9 C29 C30 N10 0.1(5)
C28 N10 C30 C29 -0.1(5)
C31 N10 C30 C29 -168.2(4)
C28 N10 C31 C32 -82.2(5)
C30 N10 C31 C32 84.2(5)
N10 C31 C32 C37 86.4(5)
N10 C31 C32 C33 -87.3(5)
C37 C32 C33 C34 -1.9(6)
C31 C32 C33 C34 171.8(4)
C32 C33 C34 C35 -1.0(6)
C33 C34 C35 C36 2.8(6)
C33 C34 C35 C38 -173.2(4)
C34 C35 C36 C37 -1.7(5)
C38 C35 C36 C37 174.3(3)
C33 C32 C37 C36 3.0(6)
C31 C32 C37 C36 -170.8(3)
C35 C36 C37 C32 -1.2(6)
C1 N1 C38 C35 105.9(4)
C2 N1 C38 C35 -67.2(5)
C36 C35 C38 N1 -88.9(4)
C34 C35 C38 N1 87.0(4)
O2 S1 C39 C40 82.8(4)
O1 S1 C39 C40 -149.1(4)
O3 S1 C39 C40 -33.6(4)
O2 S1 C39 C44 -98.0(4)
O1 S1 C39 C44 30.1(4)
O3 S1 C39 C44 145.6(4)
C44 C39 C40 C41 -0.2(6)
S1 C39 C40 C41 179.0(3)
C39 C40 C41 N11 179.6(4)
C39 C40 C41 C42 -0.4(6)
N11 C41 C42 C43 -179.4(4)
C40 C41 C42 C43 0.6(7)
C41 C42 C43 C44 -0.1(7)
C42 C43 C44 C39 -0.5(7)
C40 C39 C44 C43 0.6(6)
S1 C39 C44 C43 -178.6(3)
O6 S2 C45 C46 -59.0(5)
O5 S2 C45 C46 66.3(4)
O4 S2 C45 C46 -176.3(4)
O6 S2 C45 C50 120.2(5)
O5 S2 C45 C50 -114.5(4)
O4 S2 C45 C50 2.9(5)
C50 C45 C46 C47 -1.7(6)
S2 C45 C46 C47 177.5(3)
C45 C46 C47 N12 -178.3(4)
C45 C46 C47 C48 3.1(6)
N12 C47 C48 C49 178.8(4)
C46 C47 C48 C49 -2.5(6)
C47 C48 C49 C50 0.6(7)
C46 C45 C50 C49 -0.3(6)
S2 C45 C50 C49 -179.5(3)
C48 C49 C50 C45 0.9(6)
O9 S3 C51 C56 -105.3(4)
O8 S3 C51 C56 134.6(4)
O7 S3 C51 C56 12.9(4)
O9 S3 C51 C52 72.2(4)
O8 S3 C51 C52 -47.9(4)
O7 S3 C51 C52 -169.6(3)
C56 C51 C52 C53 0.4(6)
S3 C51 C52 C53 -177.1(3)
C51 C52 C53 N13 178.1(4)
C51 C52 C53 C54 0.4(6)
N13 C53 C54 C55 -178.3(5)
C52 C53 C54 C55 -0.5(7)
C53 C54 C55 C56 -0.1(8)
C52 C51 C56 C55 -1.0(7)
S3 C51 C56 C55 176.5(4)
C54 C55 C56 C51 0.8(8)
O10 S4 C57 C58 -122.7(4)
O11 S4 C57 C58 6.4(4)
O12 S4 C57 C58 121.8(5)
O10 S4 C57 C62 61.0(5)
O11 S4 C57 C62 -169.8(4)
O12 S4 C57 C62 -54.5(5)
C62 C57 C58 C59 2.3(6)
S4 C57 C58 C59 -174.0(3)
C57 C58 C59 N14 179.0(3)
C57 C58 C59 C60 -0.2(5)
N14 C59 C60 C61 179.2(4)
C58 C59 C60 C61 -1.7(6)
C59 C60 C61 C62 1.5(6)
C58 C57 C62 C61 -2.4(6)
S4 C57 C62 C61 173.9(3)
C60 C61 C62 C57 0.5(6)
